data_4085425
loop_
_publ_author_name
'Liu, Yuesheng'
'Xiao, Jie'
'Wang, Lei'
'Song, You'
'Deng, Liang'

_publ_section_title
;
 Carbon--Carbon Bond Formation Reactivity of a Four-Coordinate
 NHC-Supported Iron(II) Phenyl Compound
;
_journal_issue 3
_journal_name_full Organometallics
_journal_page_first 599
_journal_paper_doi 10.1021/om501061b
_journal_volume 34
_journal_year 2015
_chemical_formula_sum 'C37 H53 Fe N4'
_chemical_formula_weight 609.68
_chemical_name_systematic
; 
 ? 
;
_space_group_IT_number 2
_symmetry_cell_setting triclinic
_symmetry_space_group_name_Hall '-P 1'
_symmetry_space_group_name_H-M 'P -1'
_atom_sites_solution_hydrogens geom
_atom_sites_solution_primary direct
_atom_sites_solution_secondary difmap
_audit_creation_method SHELXL-97
_cell_angle_alpha 95.293(3)
_cell_angle_beta 95.353(3)
_cell_angle_gamma 102.303(3)
_cell_formula_units_Z 2
_cell_length_a 9.6648(17)
_cell_length_b 9.7127(17)
_cell_length_c 18.803(3)
_cell_measurement_reflns_used 1751
_cell_measurement_temperature 133(2)
_cell_measurement_theta_max 22.84
_cell_measurement_theta_min 2.53
_cell_volume 1705.6(5)
_computing_cell_refinement 'Bruker SAINT'
_computing_data_collection 'Bruker APEX2'
_computing_data_reduction 'Bruker SAINT'
_computing_molecular_graphics 'Bruker SHELXTL'
_computing_publication_material 'Bruker SHELXTL'
_computing_structure_refinement 'SHELXL-97 (Sheldrick, 1997)'
_computing_structure_solution 'SHELXS-97 (Sheldrick, 1990)'
_diffrn_ambient_temperature 133(2)
_diffrn_measured_fraction_theta_full 0.987
_diffrn_measured_fraction_theta_max 0.987
_diffrn_measurement_device_type 'Bruker APEX-II CCD'
_diffrn_measurement_method '\f and \w scans'
_diffrn_radiation_monochromator graphite
_diffrn_radiation_source 'fine-focus sealed tube'
_diffrn_radiation_type MoK\a
_diffrn_radiation_wavelength 0.71073
_diffrn_reflns_av_R_equivalents 0.0581
_diffrn_reflns_av_sigmaI/netI 0.1092
_diffrn_reflns_limit_h_max 11
_diffrn_reflns_limit_h_min -11
_diffrn_reflns_limit_k_max 11
_diffrn_reflns_limit_k_min -11
_diffrn_reflns_limit_l_max 22
_diffrn_reflns_limit_l_min -15
_diffrn_reflns_number 11132
_diffrn_reflns_theta_full 25.50
_diffrn_reflns_theta_max 25.50
_diffrn_reflns_theta_min 2.16
_diffrn_standards_number 0
_exptl_absorpt_coefficient_mu 0.472
_exptl_absorpt_correction_T_max 0.9543
_exptl_absorpt_correction_T_min 0.8911
_exptl_absorpt_correction_type multi-scan
_exptl_absorpt_process_details sadabs
_exptl_crystal_colour yellow
_exptl_crystal_density_diffrn 1.187
_exptl_crystal_density_method 'not measured'
_exptl_crystal_description prism
_exptl_crystal_F_000 658
_exptl_crystal_size_max 0.25
_exptl_crystal_size_mid 0.20
_exptl_crystal_size_min 0.10
_refine_diff_density_max 0.870
_refine_diff_density_min -0.778
_refine_diff_density_rms 0.085
_refine_ls_extinction_method none
_refine_ls_goodness_of_fit_ref 1.037
_refine_ls_hydrogen_treatment constr
_refine_ls_matrix_type full
_refine_ls_number_parameters 406
_refine_ls_number_reflns 6271
_refine_ls_number_restraints 48
_refine_ls_restrained_S_all 1.059
_refine_ls_R_factor_all 0.1107
_refine_ls_R_factor_gt 0.0620
_refine_ls_shift/su_max 0.003
_refine_ls_shift/su_mean 0.000
_refine_ls_structure_factor_coef Fsqd
_refine_ls_weighting_details 'calc w=1/[\s^2^(Fo^2^)+(0.0860P)^2^+0.0000P] where P=(Fo^2^+2Fc^2^)/3'
_refine_ls_weighting_scheme calc
_refine_ls_wR_factor_gt 0.1485
_refine_ls_wR_factor_ref 0.1730
_reflns_number_gt 4070
_reflns_number_total 6271
_reflns_threshold_expression >2sigma(I)
_cod_data_source_file om501061b_si_002.cif
_cod_data_source_block 5
_cod_depositor_comments
;
The following automatic conversions were performed:

'_symmetry_cell_setting' value 'Triclinic' changed to 'triclinic'
according to
/usr/data/users/saulius/crontab/automatic-downloads/rss-feeds/ACS/lib/dictionaries/cif_core.dic
dictionary named 'cif_core.dic' version 2.4.2 from 2011-04-26.

Automatic conversion script
Id: cif_fix_values 3008 2015-01-20 13:52:24Z robertas 

 Adding full bibliography for 4085421--4085425.cif.
;
_cod_original_cell_volume 1705.5(5)
_cod_original_sg_symbol_H-M P-1
_cod_database_code 4085425

loop_
_symmetry_equiv_pos_as_xyz
'x, y, z'
'-x, -y, -z'

loop_
_atom_site_label
_atom_site_type_symbol
_atom_site_fract_x
_atom_site_fract_y
_atom_site_fract_z
_atom_site_U_iso_or_equiv
_atom_site_adp_type
_atom_site_occupancy
_atom_site_symmetry_multiplicity
_atom_site_calc_flag
_atom_site_refinement_flags
Fe1 Fe 0.79370(6) 0.85488(6) 0.73102(3) 0.01757(19) Uani 1 1 d .
N1 N 0.7839(3) 0.8123(3) 0.57077(19) 0.0217(8) Uani 1 1 d .
N2 N 0.7451(3) 1.0169(3) 0.60487(17) 0.0174(7) Uani 1 1 d .
N3 N 0.8913(3) 0.7483(3) 0.87054(17) 0.0193(8) Uani 1 1 d .
N4 N 0.7555(3) 0.8950(3) 0.88535(18) 0.0205(8) Uani 1 1 d .
C1 C 0.7749(4) 0.8991(4) 0.6307(2) 0.0173(9) Uani 1 1 d .
C2 C 0.8141(4) 0.8252(4) 0.8339(2) 0.0184(9) Uani 1 1 d .
C3 C 0.7617(4) 0.8753(5) 0.5080(2) 0.0257(10) Uani 1 1 d .
C4 C 0.7360(4) 1.0026(4) 0.5290(2) 0.0215(9) Uani 1 1 d .
C5 C 0.7712(6) 0.8091(6) 0.4335(3) 0.0437(13) Uani 1 1 d .
H5A H 0.7437 0.8693 0.3981 0.066 Uiso 1 1 calc R
H5B H 0.7067 0.7150 0.4245 0.066 Uiso 1 1 calc R
H5C H 0.8692 0.7998 0.4294 0.066 Uiso 1 1 calc R
C6 C 0.6955(5) 1.1090(5) 0.4827(2) 0.0304(11) Uani 1 1 d .
H6A H 0.7118 1.0835 0.4330 0.046 Uiso 1 1 calc R
H6B H 0.7538 1.2035 0.5005 0.046 Uiso 1 1 calc R
H6C H 0.5946 1.1092 0.4844 0.046 Uiso 1 1 calc R
C7 C 0.8091(4) 0.6693(4) 0.5781(3) 0.0277(10) Uani 1 1 d .
H7 H 0.8187 0.6600 0.6307 0.033 Uiso 1 1 calc R
C8 C 0.6827(5) 0.5552(5) 0.5444(3) 0.0425(13) Uani 1 1 d .
H8A H 0.5961 0.5727 0.5633 0.064 Uiso 1 1 calc R
H8B H 0.6970 0.4624 0.5559 0.064 Uiso 1 1 calc R
H8C H 0.6727 0.5561 0.4921 0.064 Uiso 1 1 calc R
C9 C 0.9477(5) 0.6504(5) 0.5515(3) 0.0426(13) Uani 1 1 d .
H9A H 0.9388 0.6463 0.4990 0.064 Uiso 1 1 calc R
H9B H 0.9691 0.5621 0.5659 0.064 Uiso 1 1 calc R
H9C H 1.0249 0.7307 0.5725 0.064 Uiso 1 1 calc R
C10 C 0.7392(4) 1.1435(4) 0.6529(2) 0.0245(10) Uani 1 1 d .
H10 H 0.7510 1.1170 0.7029 0.029 Uiso 1 1 calc R
C11 C 0.5953(5) 1.1831(5) 0.6438(3) 0.0364(12) Uani 1 1 d .
H11A H 0.5800 1.2143 0.5961 0.055 Uiso 1 1 calc R
H11B H 0.5932 1.2601 0.6809 0.055 Uiso 1 1 calc R
H11C H 0.5198 1.1003 0.6483 0.055 Uiso 1 1 calc R
C12 C 0.8641(5) 1.2660(4) 0.6486(2) 0.0308(11) Uani 1 1 d .
H12A H 0.9537 1.2359 0.6593 0.046 Uiso 1 1 calc R
H12B H 0.8605 1.3459 0.6837 0.046 Uiso 1 1 calc R
H12C H 0.8589 1.2954 0.6001 0.046 Uiso 1 1 calc R
C13 C 0.8824(4) 0.7710(4) 0.9450(2) 0.0226(9) Uani 1 1 d .
C14 C 0.7979(4) 0.8636(4) 0.9542(2) 0.0239(10) Uani 1 1 d .
C15 C 0.9501(5) 0.6977(5) 1.0006(2) 0.0342(11) Uani 1 1 d .
H15A H 0.9380 0.7387 1.0486 0.051 Uiso 1 1 calc R
H15B H 1.0519 0.7099 0.9957 0.051 Uiso 1 1 calc R
H15C H 0.9045 0.5963 0.9939 0.051 Uiso 1 1 calc R
C16 C 0.7560(6) 0.9246(5) 1.0225(2) 0.0392(12) Uani 1 1 d .
H16A H 0.6529 0.8924 1.0231 0.059 Uiso 1 1 calc R
H16B H 0.7811 1.0284 1.0259 0.059 Uiso 1 1 calc R
H16C H 0.8063 0.8930 1.0634 0.059 Uiso 1 1 calc R
C17 C 0.9724(4) 0.6574(4) 0.8342(2) 0.0243(10) Uani 1 1 d .
H17 H 0.9549 0.6657 0.7817 0.029 Uiso 1 1 calc R
C18 C 1.1322(5) 0.7073(5) 0.8550(3) 0.0365(12) Uani 1 1 d .
H18A H 1.1596 0.8107 0.8560 0.055 Uiso 1 1 calc R
H18B H 1.1825 0.6627 0.8197 0.055 Uiso 1 1 calc R
H18C H 1.1576 0.6807 0.9027 0.055 Uiso 1 1 calc R
C19 C 0.9201(5) 0.5008(5) 0.8430(3) 0.0373(12) Uani 1 1 d .
H19A H 0.9340 0.4873 0.8940 0.056 Uiso 1 1 calc R
H19B H 0.9742 0.4443 0.8156 0.056 Uiso 1 1 calc R
H19C H 0.8185 0.4702 0.8251 0.056 Uiso 1 1 calc R
C20 C 0.6457(4) 0.9742(5) 0.8647(3) 0.0282(10) Uani 1 1 d .
H20 H 0.6411 0.9727 0.8113 0.034 Uiso 1 1 calc R
C21 C 0.4992(5) 0.8973(5) 0.8790(3) 0.0360(12) Uani 1 1 d .
H21A H 0.4784 0.7997 0.8554 0.054 Uiso 1 1 calc R
H21B H 0.4276 0.9464 0.8599 0.054 Uiso 1 1 calc R
H21C H 0.4968 0.8961 0.9310 0.054 Uiso 1 1 calc R
C22 C 0.6837(6) 1.1289(5) 0.8945(3) 0.0469(14) Uani 1 1 d .
H22A H 0.6744 1.1377 0.9460 0.070 Uiso 1 1 calc R
H22B H 0.6191 1.1791 0.8697 0.070 Uiso 1 1 calc R
H22C H 0.7821 1.1704 0.8869 0.070 Uiso 1 1 calc R
C23 C 0.9938(4) 0.9750(4) 0.7465(2) 0.0235(10) Uani 1 1 d .
C24 C 1.1074(4) 0.9242(5) 0.7227(2) 0.0278(10) Uani 1 1 d .
H24 H 1.0875 0.8328 0.6961 0.033 Uiso 1 1 calc R
C25 C 1.2487(5) 0.9994(5) 0.7354(3) 0.0324(11) Uani 1 1 d .
H25 H 1.3225 0.9581 0.7191 0.039 Uiso 1 1 calc R
C26 C 1.2809(5) 1.1336(5) 0.7718(3) 0.0332(12) Uani 1 1 d .
H26 H 1.3768 1.1862 0.7803 0.040 Uiso 1 1 calc R
C27 C 1.1726(5) 1.1914(5) 0.7958(2) 0.0298(11) Uani 1 1 d .
H27 H 1.1935 1.2851 0.8199 0.036 Uiso 1 1 calc R
C28 C 1.0336(4) 1.1125(5) 0.7847(2) 0.0265(10) Uani 1 1 d .
H28 H 0.9614 1.1526 0.8036 0.032 Uiso 1 1 calc R
C29 C 0.5952(4) 0.7223(4) 0.7140(2) 0.0209(9) Uani 1 1 d .
C30 C 0.5624(5) 0.5955(5) 0.7447(3) 0.0339(12) Uani 1 1 d .
H30 H 0.6357 0.5704 0.7747 0.041 Uiso 1 1 calc R
C31 C 0.4297(5) 0.5047(5) 0.7341(3) 0.0438(14) Uani 1 1 d .
H31 H 0.4148 0.4194 0.7562 0.053 Uiso 1 1 calc R
C32 C 0.3187(5) 0.5354(5) 0.6920(3) 0.0326(11) Uani 1 1 d .
H32 H 0.2268 0.4737 0.6851 0.039 Uiso 1 1 calc R
C33 C 0.3461(5) 0.6593(5) 0.6601(3) 0.0352(12) Uani 1 1 d .
H33 H 0.2717 0.6847 0.6311 0.042 Uiso 1 1 calc R
C34 C 0.4814(4) 0.7468(5) 0.6703(2) 0.0285(10) Uani 1 1 d .
H34 H 0.4972 0.8289 0.6458 0.034 Uiso 1 1 calc R
C35 C 0.5365(11) 0.4461(11) -0.0559(5) 0.061(3) Uani 0.50 1 d PGU
H35A H 0.5692 0.4167 -0.1003 0.073 Uiso 0.50 1 d PR
C36 C 0.4186(11) 0.5045(12) -0.0482(6) 0.057(3) Uani 0.50 1 d PGU
H36A H 0.3627 0.5219 -0.0899 0.069 Uiso 0.50 1 d PR
C37 C 0.3819(14) 0.5377(13) 0.0200(7) 0.115(5) Uani 0.50 1 d PGU
H37A H 0.3005 0.5781 0.0254 0.138 Uiso 0.50 1 d PR
C38 C 0.4629(18) 0.5125(15) 0.0804(5) 0.124(5) Uani 0.50 1 d PGU
H38A H 0.4375 0.5355 0.1275 0.148 Uiso 0.50 1 d PR
C39 C 0.5808(17) 0.4541(14) 0.0727(5) 0.120(5) Uani 0.50 1 d PGU
H39A H 0.6367 0.4366 0.1144 0.144 Uiso 0.50 1 d PR
C40 C 0.6176(13) 0.4208(12) 0.0045(6) 0.064(3) Uani 0.50 1 d PGU
H40A H 0.6989 0.3805 -0.0009 0.077 Uiso 0.50 1 d PR

loop_
_atom_site_aniso_label
_atom_site_aniso_U_11
_atom_site_aniso_U_22
_atom_site_aniso_U_33
_atom_site_aniso_U_23
_atom_site_aniso_U_13
_atom_site_aniso_U_12
Fe1 0.0169(3) 0.0180(3) 0.0169(3) 0.0039(2) -0.0007(2) 0.0025(2)
N1 0.0189(17) 0.0222(18) 0.025(2) 0.0007(16) 0.0013(15) 0.0071(15)
N2 0.0208(17) 0.0200(17) 0.0130(18) 0.0049(14) 0.0043(14) 0.0059(14)
N3 0.0228(18) 0.0198(17) 0.0152(18) 0.0029(14) -0.0020(14) 0.0061(14)
N4 0.0193(17) 0.0218(18) 0.022(2) 0.0051(15) 0.0027(15) 0.0078(15)
C1 0.0138(19) 0.019(2) 0.018(2) 0.0037(17) 0.0017(16) 0.0004(16)
C2 0.0161(19) 0.018(2) 0.019(2) 0.0014(17) -0.0008(17) -0.0009(16)
C3 0.024(2) 0.032(2) 0.022(2) 0.0027(19) -0.0015(18) 0.0095(19)
C4 0.024(2) 0.025(2) 0.016(2) 0.0045(18) 0.0032(17) 0.0035(18)
C5 0.057(3) 0.054(3) 0.026(3) -0.001(2) 0.000(2) 0.031(3)
C6 0.042(3) 0.033(3) 0.016(2) 0.008(2) 0.000(2) 0.010(2)
C7 0.031(2) 0.021(2) 0.032(3) -0.0010(19) -0.003(2) 0.0109(19)
C8 0.049(3) 0.024(2) 0.050(3) -0.001(2) -0.006(3) 0.008(2)
C9 0.042(3) 0.048(3) 0.042(3) -0.007(3) 0.003(2) 0.025(3)
C10 0.035(2) 0.022(2) 0.018(2) 0.0013(18) 0.0065(19) 0.0072(19)
C11 0.040(3) 0.033(3) 0.043(3) 0.005(2) 0.016(2) 0.019(2)
C12 0.041(3) 0.021(2) 0.027(3) 0.0008(19) -0.002(2) 0.002(2)
C13 0.026(2) 0.026(2) 0.015(2) 0.0053(18) 0.0013(18) 0.0051(18)
C14 0.029(2) 0.025(2) 0.017(2) 0.0017(18) 0.0045(18) 0.0059(19)
C15 0.044(3) 0.053(3) 0.013(2) 0.009(2) 0.005(2) 0.023(2)
C16 0.061(3) 0.047(3) 0.018(3) 0.004(2) 0.009(2) 0.027(3)
C17 0.026(2) 0.032(2) 0.017(2) -0.0003(19) -0.0010(18) 0.0144(19)
C18 0.027(2) 0.055(3) 0.032(3) -0.001(2) 0.006(2) 0.020(2)
C19 0.056(3) 0.032(3) 0.028(3) 0.004(2) 0.001(2) 0.021(2)
C20 0.026(2) 0.030(2) 0.032(3) 0.008(2) 0.003(2) 0.0123(19)
C21 0.026(2) 0.041(3) 0.044(3) 0.006(2) 0.008(2) 0.014(2)
C22 0.045(3) 0.033(3) 0.066(4) 0.002(3) 0.001(3) 0.018(2)
C23 0.026(2) 0.024(2) 0.021(2) 0.0078(18) -0.0011(18) 0.0054(18)
C24 0.027(2) 0.034(3) 0.021(2) 0.002(2) 0.0049(19) 0.004(2)
C25 0.024(2) 0.040(3) 0.035(3) 0.012(2) 0.009(2) 0.005(2)
C26 0.020(2) 0.040(3) 0.034(3) 0.015(2) -0.005(2) -0.005(2)
C27 0.030(2) 0.025(2) 0.028(3) 0.001(2) -0.005(2) -0.0026(19)
C28 0.025(2) 0.030(2) 0.024(2) 0.003(2) 0.0008(19) 0.0039(19)
C29 0.024(2) 0.020(2) 0.018(2) 0.0003(17) 0.0017(17) 0.0034(18)
C30 0.029(2) 0.029(3) 0.041(3) 0.014(2) -0.004(2) -0.001(2)
C31 0.038(3) 0.026(3) 0.063(4) 0.016(3) 0.001(3) -0.004(2)
C32 0.022(2) 0.028(3) 0.041(3) -0.006(2) 0.005(2) -0.0044(19)
C33 0.019(2) 0.045(3) 0.039(3) 0.006(2) -0.001(2) 0.003(2)
C34 0.022(2) 0.029(2) 0.033(3) 0.010(2) -0.0001(19) 0.0019(19)
C35 0.057(5) 0.098(6) 0.040(5) 0.035(5) -0.014(5) 0.041(5)
C36 0.062(4) 0.068(5) 0.053(5) 0.018(4) 0.021(4) 0.027(4)
C37 0.113(8) 0.112(8) 0.105(9) -0.013(8) 0.018(8) 0.004(8)
C38 0.120(9) 0.118(9) 0.136(10) 0.007(9) 0.000(9) 0.042(8)
C39 0.111(8) 0.126(9) 0.125(9) -0.008(8) 0.012(8) 0.044(7)
C40 0.067(5) 0.072(5) 0.061(5) 0.023(4) -0.003(4) 0.031(4)

loop_
_atom_type_symbol
_atom_type_description
_atom_type_scat_dispersion_real
_atom_type_scat_dispersion_imag
_atom_type_scat_source
C C 0.0033 0.0016 'International Tables Vol C Tables 4.2.6.8 and 6.1.1.4'
H H 0.0000 0.0000 'International Tables Vol C Tables 4.2.6.8 and 6.1.1.4'
N N 0.0061 0.0033 'International Tables Vol C Tables 4.2.6.8 and 6.1.1.4'
Fe Fe 0.3463 0.8444 'International Tables Vol C Tables 4.2.6.8 and 6.1.1.4'

loop_
_geom_angle_atom_site_label_1
_geom_angle_atom_site_label_2
_geom_angle_atom_site_label_3
_geom_angle
_geom_angle_site_symmetry_1
_geom_angle_site_symmetry_3
C1 Fe1 C2 175.87(17) . .
C1 Fe1 C23 89.91(16) . .
C2 Fe1 C23 88.22(16) . .
C1 Fe1 C29 90.40(16) . .
C2 Fe1 C29 91.68(16) . .
C23 Fe1 C29 176.57(17) . .
C1 N1 C3 111.6(3) . .
C1 N1 C7 119.7(3) . .
C3 N1 C7 128.6(4) . .
C1 N2 C4 110.6(3) . .
C1 N2 C10 121.9(3) . .
C4 N2 C10 127.3(3) . .
C2 N3 C13 110.8(3) . .
C2 N3 C17 121.9(3) . .
C13 N3 C17 127.3(3) . .
C2 N4 C14 111.3(3) . .
C2 N4 C20 120.4(3) . .
C14 N4 C20 127.7(4) . .
N2 C1 N1 104.4(3) . .
N2 C1 Fe1 129.1(3) . .
N1 C1 Fe1 126.4(3) . .
N3 C2 N4 104.7(3) . .
N3 C2 Fe1 131.6(3) . .
N4 C2 Fe1 123.5(3) . .
C4 C3 N1 106.3(4) . .
C4 C3 C5 129.3(4) . .
N1 C3 C5 124.4(4) . .
C3 C4 N2 107.1(4) . .
C3 C4 C6 128.1(4) . .
N2 C4 C6 124.7(4) . .
C3 C5 H5A 109.5 . .
C3 C5 H5B 109.5 . .
H5A C5 H5B 109.5 . .
C3 C5 H5C 109.5 . .
H5A C5 H5C 109.5 . .
H5B C5 H5C 109.5 . .
C4 C6 H6A 109.5 . .
C4 C6 H6B 109.5 . .
H6A C6 H6B 109.5 . .
C4 C6 H6C 109.5 . .
H6A C6 H6C 109.5 . .
H6B C6 H6C 109.5 . .
N1 C7 C8 111.4(3) . .
N1 C7 C9 112.4(4) . .
C8 C7 C9 112.9(4) . .
N1 C7 H7 106.5 . .
C8 C7 H7 106.5 . .
C9 C7 H7 106.5 . .
C7 C8 H8A 109.5 . .
C7 C8 H8B 109.5 . .
H8A C8 H8B 109.5 . .
C7 C8 H8C 109.5 . .
H8A C8 H8C 109.5 . .
H8B C8 H8C 109.5 . .
C7 C9 H9A 109.5 . .
C7 C9 H9B 109.5 . .
H9A C9 H9B 109.5 . .
C7 C9 H9C 109.5 . .
H9A C9 H9C 109.5 . .
H9B C9 H9C 109.5 . .
N2 C10 C12 111.8(3) . .
N2 C10 C11 112.9(4) . .
C12 C10 C11 113.6(4) . .
N2 C10 H10 106.0 . .
C12 C10 H10 106.0 . .
C11 C10 H10 106.0 . .
C10 C11 H11A 109.5 . .
C10 C11 H11B 109.5 . .
H11A C11 H11B 109.5 . .
C10 C11 H11C 109.5 . .
H11A C11 H11C 109.5 . .
H11B C11 H11C 109.5 . .
C10 C12 H12A 109.5 . .
C10 C12 H12B 109.5 . .
H12A C12 H12B 109.5 . .
C10 C12 H12C 109.5 . .
H12A C12 H12C 109.5 . .
H12B C12 H12C 109.5 . .
C14 C13 N3 106.9(3) . .
C14 C13 C15 128.3(4) . .
N3 C13 C15 124.7(4) . .
C13 C14 N4 106.3(4) . .
C13 C14 C16 128.6(4) . .
N4 C14 C16 125.1(4) . .
C13 C15 H15A 109.5 . .
C13 C15 H15B 109.5 . .
H15A C15 H15B 109.5 . .
C13 C15 H15C 109.5 . .
H15A C15 H15C 109.5 . .
H15B C15 H15C 109.5 . .
C14 C16 H16A 109.5 . .
C14 C16 H16B 109.5 . .
H16A C16 H16B 109.5 . .
C14 C16 H16C 109.5 . .
H16A C16 H16C 109.5 . .
H16B C16 H16C 109.5 . .
N3 C17 C18 112.7(3) . .
N3 C17 C19 112.8(4) . .
C18 C17 C19 111.7(4) . .
N3 C17 H17 106.4 . .
C18 C17 H17 106.4 . .
C19 C17 H17 106.4 . .
C17 C18 H18A 109.5 . .
C17 C18 H18B 109.5 . .
H18A C18 H18B 109.5 . .
C17 C18 H18C 109.5 . .
H18A C18 H18C 109.5 . .
H18B C18 H18C 109.5 . .
C17 C19 H19A 109.5 . .
C17 C19 H19B 109.5 . .
H19A C19 H19B 109.5 . .
C17 C19 H19C 109.5 . .
H19A C19 H19C 109.5 . .
H19B C19 H19C 109.5 . .
N4 C20 C22 114.0(4) . .
N4 C20 C21 111.4(4) . .
C22 C20 C21 113.6(4) . .
N4 C20 H20 105.7 . .
C22 C20 H20 105.7 . .
C21 C20 H20 105.7 . .
C20 C21 H21A 109.5 . .
C20 C21 H21B 109.5 . .
H21A C21 H21B 109.5 . .
C20 C21 H21C 109.5 . .
H21A C21 H21C 109.5 . .
H21B C21 H21C 109.5 . .
C20 C22 H22A 109.5 . .
C20 C22 H22B 109.5 . .
H22A C22 H22B 109.5 . .
C20 C22 H22C 109.5 . .
H22A C22 H22C 109.5 . .
H22B C22 H22C 109.5 . .
C24 C23 C28 114.0(4) . .
C24 C23 Fe1 121.5(3) . .
C28 C23 Fe1 124.5(3) . .
C23 C24 C25 123.9(4) . .
C23 C24 H24 118.0 . .
C25 C24 H24 118.0 . .
C26 C25 C24 119.5(4) . .
C26 C25 H25 120.2 . .
C24 C25 H25 120.2 . .
C25 C26 C27 119.5(4) . .
C25 C26 H26 120.2 . .
C27 C26 H26 120.2 . .
C26 C27 C28 119.8(4) . .
C26 C27 H27 120.1 . .
C28 C27 H27 120.1 . .
C27 C28 C23 123.2(4) . .
C27 C28 H28 118.4 . .
C23 C28 H28 118.4 . .
C34 C29 C30 113.2(4) . .
C34 C29 Fe1 124.1(3) . .
C30 C29 Fe1 122.6(3) . .
C31 C30 C29 123.7(4) . .
C31 C30 H30 118.2 . .
C29 C30 H30 118.2 . .
C32 C31 C30 121.1(4) . .
C32 C31 H31 119.5 . .
C30 C31 H31 119.5 . .
C31 C32 C33 117.4(4) . .
C31 C32 H32 121.3 . .
C33 C32 H32 121.3 . .
C32 C33 C34 120.3(4) . .
C32 C33 H33 119.9 . .
C34 C33 H33 119.9 . .
C29 C34 C33 124.3(4) . .
C29 C34 H34 117.8 . .
C33 C34 H34 117.8 . .
C38 C35 C37 119(3) 2_665 2_665
C38 C35 C36 76(2) 2_665 .
C37 C35 C36 123.7(14) 2_665 .
C38 C35 C40 142(2) 2_665 .
C37 C35 C40 23.8(13) 2_665 .
C36 C35 C40 120.0 . .
C38 C35 C39 53.8(14) 2_665 2_665
C37 C35 C39 130.2(19) 2_665 2_665
C36 C35 C39 21.8(8) . 2_665
C40 C35 C39 136.1(8) . 2_665
C38 C35 C36 129(2) 2_665 2_665
C37 C35 C36 41.5(8) 2_665 2_665
C36 C35 C36 85.3(8) . 2_665
C40 C35 C36 36.2(7) . 2_665
C39 C35 C36 99.8(10) 2_665 2_665
C38 C35 H35A 63.1 2_665 .
C37 C35 H35A 105.7 2_665 .
C36 C35 H35A 126.7 . .
C40 C35 H35A 113.3 . .
C39 C35 H35A 108.9 2_665 .
C36 C35 H35A 147.0 2_665 .
C39 C36 C40 96(2) 2_665 2_665
C39 C36 C38 78(2) 2_665 2_665
C40 C36 C38 141(2) 2_665 2_665
C39 C36 C37 123(2) 2_665 .
C40 C36 C37 27.2(12) 2_665 .
C38 C36 C37 139.2(8) 2_665 .
C39 C36 C35 104(2) 2_665 .
C40 C36 C35 136.8(13) 2_665 .
C38 C36 C35 26.7(7) 2_665 .
C37 C36 C35 120.0 . .
C39 C36 C35 129(3) 2_665 2_665
C40 C36 C35 44.5(9) 2_665 2_665
C38 C36 C35 111.8(11) 2_665 2_665
C37 C36 C35 27.4(7) . 2_665
C35 C36 C35 94.7(6) . 2_665
C39 C36 H36A 37.5 2_665 .
C40 C36 H36A 99.2 2_665 .
C38 C36 H36A 97.9 2_665 .
C37 C36 H36A 120.0 . .
C35 C36 H36A 120.0 . .
C35 C36 H36A 143.8 2_665 .
C40 C37 C35 119(3) 2_665 2_665
C40 C37 C38 142(3) 2_665 .
C35 C37 C38 23.8(10) 2_665 .
C40 C37 C36 57(2) 2_665 .
C35 C37 C36 111.1(13) 2_665 .
C38 C37 C36 120.0 . .
C40 C37 C39 39.9(15) 2_665 2_665
C35 C37 C39 116.4(17) 2_665 2_665
C38 C37 C39 131.4(6) . 2_665
C36 C37 C39 17.2(7) . 2_665
C40 C37 H37A 75.6 2_665 .
C35 C37 H37A 123.7 2_665 .
C38 C37 H37A 120.0 . .
C36 C37 H37A 120.0 . .
C39 C37 H37A 107.1 2_665 .
C35 C38 C36 78(2) 2_665 2_665
C35 C38 C37 37.5(19) 2_665 .
C36 C38 C37 97.9(6) 2_665 .
C35 C38 C39 104(2) 2_665 .
C36 C38 C39 26.7(7) 2_665 .
C37 C38 C39 120.0 . .
C35 C38 C40 25.9(14) 2_665 2_665
C36 C38 C40 91.6(10) 2_665 2_665
C37 C38 C40 11.6(8) . 2_665
C39 C38 C40 116.2(7) . 2_665
C35 C38 H38A 122.9 2_665 .
C36 C38 H38A 139.2 2_665 .
C37 C38 H38A 120.0 . .
C39 C38 H38A 120.0 . .
C40 C38 H38A 122.6 2_665 .
C36 C39 C40 57(2) 2_665 .
C36 C39 C38 76(3) 2_665 .
C40 C39 C38 120.0 . .
C36 C39 C35 54(2) 2_665 2_665
C40 C39 C35 102.0(6) . 2_665
C38 C39 C35 21.8(7) . 2_665
C36 C39 C37 40(2) 2_665 2_665
C40 C39 C37 17.2(6) . 2_665
C38 C39 C37 107.1(6) . 2_665
C35 C39 C37 87.2(6) 2_665 2_665
C36 C39 H39A 142.5 2_665 .
C40 C39 H39A 120.0 . .
C38 C39 H39A 120.0 . .
C35 C39 H39A 136.1 2_665 .
C37 C39 H39A 131.4 2_665 .
C37 C40 C36 96(2) 2_665 2_665
C37 C40 C39 123(2) 2_665 .
C36 C40 C39 27.2(9) 2_665 .
C37 C40 C35 37.5(19) 2_665 .
C36 C40 C35 99.2(9) 2_665 .
C39 C40 C35 120.0 . .
C37 C40 C38 25.9(14) 2_665 2_665
C36 C40 C38 98.5(10) 2_665 2_665
C39 C40 C38 122.6(7) . 2_665
C35 C40 C38 11.6(7) . 2_665
C37 C40 H40A 104.4 2_665 .
C36 C40 H40A 136.8 2_665 .
C39 C40 H40A 120.0 . .
C35 C40 H40A 120.0 . .
C38 C40 H40A 116.2 2_665 .

loop_
_geom_bond_atom_site_label_1
_geom_bond_atom_site_label_2
_geom_bond_distance
_geom_bond_site_symmetry_2
Fe1 C1 1.974(4) .
Fe1 C2 1.980(4) .
Fe1 C23 2.014(4) .
Fe1 C29 2.049(4) .
N1 C1 1.365(5) .
N1 C3 1.398(5) .
N1 C7 1.477(5) .
N2 C1 1.358(5) .
N2 C4 1.413(5) .
N2 C10 1.471(5) .
N3 C2 1.351(5) .
N3 C13 1.410(5) .
N3 C17 1.464(5) .
N4 C2 1.364(5) .
N4 C14 1.401(5) .
N4 C20 1.481(5) .
C3 C4 1.344(6) .
C3 C5 1.507(6) .
C4 C6 1.500(6) .
C5 H5A 0.9800 .
C5 H5B 0.9800 .
C5 H5C 0.9800 .
C6 H6A 0.9800 .
C6 H6B 0.9800 .
C6 H6C 0.9800 .
C7 C8 1.507(6) .
C7 C9 1.513(6) .
C7 H7 1.0000 .
C8 H8A 0.9800 .
C8 H8B 0.9800 .
C8 H8C 0.9800 .
C9 H9A 0.9800 .
C9 H9B 0.9800 .
C9 H9C 0.9800 .
C10 C12 1.518(6) .
C10 C11 1.520(6) .
C10 H10 1.0000 .
C11 H11A 0.9800 .
C11 H11B 0.9800 .
C11 H11C 0.9800 .
C12 H12A 0.9800 .
C12 H12B 0.9800 .
C12 H12C 0.9800 .
C13 C14 1.348(6) .
C13 C15 1.495(6) .
C14 C16 1.492(6) .
C15 H15A 0.9800 .
C15 H15B 0.9800 .
C15 H15C 0.9800 .
C16 H16A 0.9800 .
C16 H16B 0.9800 .
C16 H16C 0.9800 .
C17 C18 1.518(6) .
C17 C19 1.527(6) .
C17 H17 1.0000 .
C18 H18A 0.9800 .
C18 H18B 0.9800 .
C18 H18C 0.9800 .
C19 H19A 0.9800 .
C19 H19B 0.9800 .
C19 H19C 0.9800 .
C20 C22 1.510(6) .
C20 C21 1.514(6) .
C20 H20 1.0000 .
C21 H21A 0.9800 .
C21 H21B 0.9800 .
C21 H21C 0.9800 .
C22 H22A 0.9800 .
C22 H22B 0.9800 .
C22 H22C 0.9800 .
C23 C24 1.390(6) .
C23 C28 1.414(6) .
C24 C25 1.392(6) .
C24 H24 0.9500 .
C25 C26 1.373(7) .
C25 H25 0.9500 .
C26 C27 1.381(7) .
C26 H26 0.9500 .
C27 C28 1.384(6) .
C27 H27 0.9500 .
C28 H28 0.9500 .
C29 C34 1.385(6) .
C29 C30 1.397(6) .
C30 C31 1.378(6) .
C30 H30 0.9500 .
C31 C32 1.374(7) .
C31 H31 0.9500 .
C32 C33 1.380(6) .
C32 H32 0.9500 .
C33 C34 1.385(6) .
C33 H33 0.9500 .
C34 H34 0.9500 .
C35 C38 0.639(17) 2_665
C35 C37 0.965(18) 2_665
C35 C36 1.3900 .
C35 C40 1.3900 .
C35 C39 1.668(18) 2_665
C35 C36 1.957(19) 2_665
C35 H35A 0.9601 .
C36 C39 0.639(17) 2_665
C36 C40 1.17(2) 2_665
C36 C38 1.38(2) 2_665
C36 C37 1.3900 .
C36 C35 1.957(18) 2_665
C36 H36A 0.9599 .
C37 C40 0.64(2) 2_665
C37 C35 0.965(19) 2_665
C37 C38 1.3900 .
C37 C39 1.82(2) 2_665
C37 H37A 0.9600 .
C38 C35 0.639(15) 2_665
C38 C36 1.38(3) 2_665
C38 C39 1.3900 .
C38 C40 1.94(2) 2_665
C38 H38A 0.9599 .
C39 C36 0.639(17) 2_665
C39 C40 1.3900 .
C39 C35 1.668(19) 2_665
C39 C37 1.82(2) 2_665
C39 H39A 0.9600 .
C40 C37 0.639(19) 2_665
C40 C36 1.17(3) 2_665
C40 C38 1.936(16) 2_665
C40 H40A 0.9600 .
